data_1530881
loop_
_publ_author_name
'Tofield, B.C.'
'Farrington, G.C.'

_publ_section_title
;
 Structure of lithium-sodium beta-alumina by powder neutron diffraction
;
_journal_name_full 'Nature (London)'
_journal_page_first 438
_journal_page_last 439
_journal_volume 278
_journal_year 1979
_chemical_formula_sum 'Al11 Li0.57 Na0.45 O17'
_chemical_name_systematic 'Li0.57 Na0.45 Al11 O17'
_space_group_IT_number 194
_symmetry_space_group_name_Hall '-P 6c 2c'
_symmetry_space_group_name_H-M 'P 63/m m c'
_cell_angle_alpha 90
_cell_angle_beta 90
_cell_angle_gamma 120
_cell_formula_units_Z 2
_cell_length_a 5.5923
_cell_length_b 5.5923
_cell_length_c 22.5576
_cell_volume 610.948
_citation_journal_id_ASTM NATUAS
_cod_data_source_file Tofield_NATUAS_1979_654.cif
_cod_data_source_block Al11Li0.57Na0.45O17
_cod_original_cell_volume 610.9482
_cod_database_code 1530881

loop_
_symmetry_equiv_pos_as_xyz
x,y,z
x-y,x,z+1/2
-y,x-y,z
-x,-y,z+1/2
-x+y,-x,z
y,-x+y,z+1/2
-y,-x,-z+1/2
x-y,-y,-z
x,x-y,-z+1/2
y,x,-z
-x+y,y,-z+1/2
-x,-x+y,-z
-x,-y,-z
-x+y,-x,-z-1/2
y,-x+y,-z
x,y,-z-1/2
x-y,x,-z
-y,x-y,-z-1/2
y,x,z-1/2
-x+y,y,z
-x,-x+y,z-1/2
-y,-x,z
x-y,-y,z-1/2
x,x-y,z

loop_
_atom_site_label
_atom_site_type_symbol
_atom_site_fract_x
_atom_site_fract_y
_atom_site_fract_z
_atom_site_occupancy
_atom_site_U_iso_or_equiv
O1 O-2 0.15655 0.3131 0.04957 1 0.0
Al4 Al+3 0 0 0 1 0.0
O4 O-2 0 0 0.14233 1 0.0
O2 O-2 0.5022 1.0044 0.14682 1 0.0
Na1 Na+1 0.7182 1.4364 0.25 0.15 0.0
Al1 Al+3 0.8315 0.663 0.10632 1 0.0
O3 O-2 0.6667 0.3333 0.05751 1 0.0
O5 O-2 0.2967 0.5934 0.25 0.333 0.0
Li1 Li+1 0.834 0.668 0.25 0.19 0.0
Al3 Al+3 0.3333 0.6667 0.17575 1 0.0
Al2 Al+3 0.3333 0.6667 0.0243 1 0.0
